data_1557646
loop_
_publ_author_name
'Zhao, Qiang'
'Jin, Ji-Kang'
'Wang, Jie'
'Zhang, Feng-Lian'
'Wang, Yi-Feng'

_publ_section_title
;
 Radical \a-addition involved electrooxidative [3 + 2] annulation of
 phenols and electron-deficient alkenes
;
_journal_issue 15
_journal_name_full 'Chemical Science'
_journal_page_first 3909
_journal_page_last 3913
_journal_paper_doi 10.1039/D0SC01078B
_journal_volume 11
_journal_year 2020
_chemical_formula_moiety 'C19 H19 Br O5'
_chemical_formula_sum 'C19 H19 Br O5'
_chemical_formula_weight 407.25
_space_group_crystal_system triclinic
_space_group_IT_number 2
_space_group_name_Hall '-P 1'
_space_group_name_H-M_alt 'P -1'
_atom_sites_solution_hydrogens geom
_atom_sites_solution_primary direct
_audit_creation_date 2019-07-07
_audit_creation_method
;
Olex2 1.2
(compiled 2018.05.29 svn.r3508 for OlexSys, GUI svn.r5506)
;
_audit_update_record
;
2019-11-28 deposited with the CCDC.	2020-03-23 downloaded from the CCDC.
;
_cell_angle_alpha 72.290(3)
_cell_angle_beta 88.750(3)
_cell_angle_gamma 63.972(4)
_cell_formula_units_Z 2
_cell_length_a 8.9606(3)
_cell_length_b 9.9217(4)
_cell_length_c 11.8105(4)
_cell_measurement_reflns_used 4122
_cell_measurement_temperature 291(2)
_cell_measurement_theta_max 74.1550
_cell_measurement_theta_min 3.9520
_cell_volume 891.12(7)
_computing_molecular_graphics 'Olex2 (Dolomanov et al., 2009)'
_computing_publication_material 'Olex2 (Dolomanov et al., 2009)'
_computing_structure_refinement 'ShelXL (Sheldrick, 2015)'
_computing_structure_solution 'ShelXS (Sheldrick, 2008)'
_diffrn_ambient_temperature 291(2)
_diffrn_detector_area_resol_mean 5.2169
_diffrn_measured_fraction_theta_full 0.998
_diffrn_measured_fraction_theta_max 0.958
_diffrn_measurement_device_type 'SuperNova, Dual, Cu at zero, AtlasS2'
_diffrn_radiation_type CuK\a
_diffrn_radiation_wavelength 1.54184
_diffrn_reflns_av_R_equivalents 0.0212
_diffrn_reflns_av_unetI/netI 0.0211
_diffrn_reflns_Laue_measured_fraction_full 0.998
_diffrn_reflns_Laue_measured_fraction_max 0.958
_diffrn_reflns_limit_h_max 7
_diffrn_reflns_limit_h_min -11
_diffrn_reflns_limit_k_max 8
_diffrn_reflns_limit_k_min -12
_diffrn_reflns_limit_l_max 14
_diffrn_reflns_limit_l_min -14
_diffrn_reflns_number 5844
_diffrn_reflns_point_group_measured_fraction_full 0.998
_diffrn_reflns_point_group_measured_fraction_max 0.958
_diffrn_reflns_theta_full 67.684
_diffrn_reflns_theta_max 74.077
_diffrn_reflns_theta_min 3.963
_exptl_absorpt_coefficient_mu 3.376
_exptl_absorpt_correction_T_max 1.00000
_exptl_absorpt_correction_T_min 0.75159
_exptl_absorpt_correction_type multi-scan
_exptl_absorpt_process_details
;
CrysAlisPro 1.171.38.46 (Rigaku Oxford Diffraction, 2015)
Empirical absorption correction using spherical harmonics,
 implemented in SCALE3 ABSPACK scaling algorithm.
;
_exptl_crystal_density_diffrn 1.518
_exptl_crystal_description block
_exptl_crystal_F_000 416
_exptl_crystal_size_max 0.28
_exptl_crystal_size_mid 0.25
_exptl_crystal_size_min 0.24
_refine_diff_density_max 0.400
_refine_diff_density_min -0.638
_refine_diff_density_rms 0.051
_refine_ls_extinction_method none
_refine_ls_goodness_of_fit_ref 1.047
_refine_ls_hydrogen_treatment constr
_refine_ls_matrix_type full
_refine_ls_number_parameters 229
_refine_ls_number_reflns 3476
_refine_ls_number_restraints 0
_refine_ls_restrained_S_all 1.047
_refine_ls_R_factor_all 0.0312
_refine_ls_R_factor_gt 0.0299
_refine_ls_shift/su_max 0.002
_refine_ls_shift/su_mean 0.000
_refine_ls_structure_factor_coef Fsqd
_refine_ls_weighting_details 'w=1/[\s^2^(Fo^2^)+(0.0431P)^2^+0.3198P] where P=(Fo^2^+2Fc^2^)/3'
_refine_ls_weighting_scheme calc
_refine_ls_wR_factor_gt 0.0782
_refine_ls_wR_factor_ref 0.0795
_reflns_Friedel_coverage 0.000
_reflns_number_gt 3315
_reflns_number_total 3476
_reflns_threshold_expression 'I > 2\s(I)'
_cod_data_source_file d0sc01078b2.cif
_cod_data_source_block zq-tj
_cod_depositor_comments
;Adding full bibliography for 1557646.cif.

 Adding full bibliography for 1557646.cif.
;
_cod_original_cell_volume 891.11(6)
_cod_database_code 1557646
_shelxl_version_number 2013-4
_shelx_space_group_comment
;
The symmetry employed for this shelxl refinement is uniquely defined
by the following loop, which should always be used as a source of
symmetry information in preference to the above space-group names.
They are only intended as comments.
;
_shelx_estimated_absorpt_t_max 0.498
_shelx_estimated_absorpt_t_min 0.452
_olex2_refinement_description
;
1. Fixed Uiso
 At 1.2 times of:
  All C(H) groups, All C(H,H) groups
 At 1.5 times of:
  All C(H,H,H) groups
2.a Ternary CH refined with riding coordinates:
 C7(H7), C8(H8)
2.b Secondary CH2 refined with riding coordinates:
 C16(H16A,H16B)
2.c Aromatic/amide H refined with riding coordinates:
 C6(H6), C3(H3), C14(H14), C13(H13), C11(H11), C10(H10)
2.d Idealised Me refined as rotating group:
 C19(H19A,H19B,H19C), C18(H18A,H18B,H18C), C17(H17A,H17B,H17C)
;
_olex2_submission_special_instructions 'No special instructions were received'

loop_
_space_group_symop_operation_xyz
'x, y, z'
'-x, -y, -z'

loop_
_atom_site_label
_atom_site_type_symbol
_atom_site_fract_x
_atom_site_fract_y
_atom_site_fract_z
_atom_site_U_iso_or_equiv
_atom_site_adp_type
_atom_site_occupancy
_atom_site_site_symmetry_order
_atom_site_calc_flag
_atom_site_refinement_flags_posn
_atom_site_refinement_flags_adp
_atom_site_refinement_flags_occupancy
_atom_site_disorder_assembly
_atom_site_disorder_group
Br1 Br 0.94241(3) -0.14109(3) 0.80200(2) 0.05049(9) Uani 1 1 d . . . . .
O2 O 0.7451(2) 0.42464(16) 0.48233(12) 0.0459(3) Uani 1 1 d . . . . .
O4 O 0.48844(17) 0.31511(17) 0.20718(14) 0.0463(3) Uani 1 1 d . . . . .
O1 O 0.8163(2) -0.18100(17) 0.59062(14) 0.0552(4) Uani 1 1 d . . . . .
C1 C 0.8497(2) 0.0121(2) 0.64781(16) 0.0357(4) Uani 1 1 d . . . . .
O5 O 0.87248(19) 0.93074(18) 0.08034(15) 0.0514(4) Uani 1 1 d . . . . .
C6 C 0.8358(2) 0.1624(2) 0.62849(16) 0.0373(4) Uani 1 1 d . . . . .
H6 H 0.8725 0.1879 0.6884 0.045 Uiso 1 1 calc R . . . .
C3 C 0.7258(2) 0.0852(2) 0.44649(17) 0.0374(4) Uani 1 1 d . . . . .
H3 H 0.6900 0.0605 0.3857 0.045 Uiso 1 1 calc R . . . .
C4 C 0.7098(2) 0.2363(2) 0.42630(16) 0.0333(3) Uani 1 1 d . . . . .
C2 C 0.7960(2) -0.0290(2) 0.55883(17) 0.0372(4) Uani 1 1 d . . . . .
O3 O 0.3545(2) 0.5474(2) 0.23876(19) 0.0663(5) Uani 1 1 d . . . . .
C15 C 0.4785(2) 0.4272(2) 0.25099(16) 0.0370(4) Uani 1 1 d . . . . .
C5 C 0.7650(2) 0.2722(2) 0.51626(16) 0.0353(4) Uani 1 1 d . . . . .
C7 C 0.6466(2) 0.3815(2) 0.31531(16) 0.0338(3) Uani 1 1 d . . . . .
H7 H 0.7301 0.3655 0.2593 0.041 Uiso 1 1 calc R . . . .
C9 C 0.6978(2) 0.6249(2) 0.29000(16) 0.0355(4) Uani 1 1 d . . . . .
C8 C 0.6391(2) 0.5108(2) 0.36602(16) 0.0372(4) Uani 1 1 d . . . . .
H8 H 0.5236 0.5712 0.3793 0.045 Uiso 1 1 calc R . . . .
C14 C 0.5866(2) 0.7827(2) 0.23542(19) 0.0411(4) Uani 1 1 d . . . . .
H14 H 0.4746 0.8183 0.2472 0.049 Uiso 1 1 calc R . . . .
C13 C 0.6385(2) 0.8896(2) 0.1633(2) 0.0441(4) Uani 1 1 d . . . . .
H13 H 0.5615 0.9952 0.1262 0.053 Uiso 1 1 calc R . . . .
C12 C 0.8060(2) 0.8376(2) 0.14698(17) 0.0387(4) Uani 1 1 d . . . . .
C11 C 0.9194(2) 0.6789(2) 0.2024(2) 0.0436(4) Uani 1 1 d . . . . .
H11 H 1.0320 0.6437 0.1924 0.052 Uiso 1 1 calc R . . . .
C10 C 0.8659(2) 0.5742(2) 0.27165(19) 0.0421(4) Uani 1 1 d . . . . .
H10 H 0.9425 0.4680 0.3069 0.051 Uiso 1 1 calc R . . . .
C19 C 0.7624(3) 1.0931(3) 0.0191(2) 0.0557(5) Uani 1 1 d . . . . .
H19A H 0.7123 1.1451 0.0764 0.084 Uiso 1 1 calc GR . . . .
H19B H 0.6764 1.1005 -0.0329 0.084 Uiso 1 1 calc GR . . . .
H19C H 0.8243 1.1434 -0.0275 0.084 Uiso 1 1 calc GR . . . .
C16 C 0.3338(3) 0.3386(3) 0.1485(2) 0.0534(5) Uani 1 1 d . . . . .
H16A H 0.2416 0.3876 0.1905 0.064 Uiso 1 1 calc R . . . .
H16B H 0.3419 0.2362 0.1532 0.064 Uiso 1 1 calc R . . . .
C18 C 0.7617(4) -0.2255(3) 0.5021(2) 0.0602(6) Uani 1 1 d . . . . .
H18A H 0.7803 -0.3336 0.5357 0.090 Uiso 1 1 calc GR . . . .
H18B H 0.8235 -0.2158 0.4352 0.090 Uiso 1 1 calc GR . . . .
H18C H 0.6444 -0.1573 0.4756 0.090 Uiso 1 1 calc GR . . . .
C17 C 0.2981(4) 0.4403(4) 0.0206(3) 0.0827(9) Uani 1 1 d . . . . .
H17A H 0.2773 0.5455 0.0160 0.124 Uiso 1 1 calc GR . . . .
H17B H 0.2013 0.4448 -0.0169 0.124 Uiso 1 1 calc GR . . . .
H17C H 0.3927 0.3963 -0.0198 0.124 Uiso 1 1 calc GR . . . .

loop_
_atom_site_aniso_label
_atom_site_aniso_U_11
_atom_site_aniso_U_22
_atom_site_aniso_U_33
_atom_site_aniso_U_23
_atom_site_aniso_U_13
_atom_site_aniso_U_12
Br1 0.06256(16) 0.04988(14) 0.03414(12) -0.00663(9) -0.00712(9) -0.02537(11)
O2 0.0698(9) 0.0412(7) 0.0351(7) -0.0123(6) -0.0005(6) -0.0323(7)
O4 0.0413(7) 0.0416(7) 0.0540(8) -0.0214(6) -0.0063(6) -0.0128(6)
O1 0.0861(11) 0.0354(7) 0.0419(8) -0.0090(6) -0.0134(7) -0.0270(7)
C1 0.0359(9) 0.0391(9) 0.0320(8) -0.0135(7) 0.0029(7) -0.0157(7)
O5 0.0474(8) 0.0440(8) 0.0607(9) -0.0093(7) 0.0125(7) -0.0243(6)
C6 0.0415(9) 0.0450(10) 0.0326(9) -0.0181(8) 0.0038(7) -0.0222(8)
C3 0.0417(9) 0.0361(9) 0.0352(9) -0.0154(7) -0.0014(7) -0.0157(7)
C4 0.0330(8) 0.0350(8) 0.0319(8) -0.0133(7) 0.0025(6) -0.0137(7)
C2 0.0413(9) 0.0319(8) 0.0366(9) -0.0126(7) 0.0002(7) -0.0139(7)
O3 0.0449(8) 0.0532(9) 0.0906(13) -0.0390(9) -0.0140(8) -0.0023(7)
C15 0.0382(9) 0.0359(9) 0.0335(9) -0.0105(7) 0.0010(7) -0.0142(8)
C5 0.0406(9) 0.0363(9) 0.0340(9) -0.0149(7) 0.0064(7) -0.0196(7)
C7 0.0353(8) 0.0345(8) 0.0328(8) -0.0133(7) 0.0053(7) -0.0154(7)
C9 0.0372(9) 0.0351(9) 0.0362(9) -0.0141(7) 0.0033(7) -0.0164(7)
C8 0.0420(9) 0.0358(9) 0.0357(9) -0.0133(7) 0.0046(7) -0.0182(8)
C14 0.0309(8) 0.0384(9) 0.0482(11) -0.0118(8) 0.0051(7) -0.0124(7)
C13 0.0365(9) 0.0330(9) 0.0516(11) -0.0074(8) 0.0033(8) -0.0102(8)
C12 0.0399(9) 0.0390(9) 0.0399(9) -0.0132(8) 0.0060(7) -0.0202(8)
C11 0.0321(9) 0.0403(10) 0.0559(12) -0.0167(9) 0.0066(8) -0.0137(8)
C10 0.0347(9) 0.0328(9) 0.0521(11) -0.0127(8) 0.0018(8) -0.0102(7)
C19 0.0588(13) 0.0455(11) 0.0582(13) -0.0048(10) 0.0052(10) -0.0276(10)
C16 0.0460(11) 0.0505(12) 0.0669(14) -0.0232(11) -0.0063(10) -0.0215(10)
C18 0.0884(17) 0.0442(11) 0.0534(13) -0.0161(10) -0.0096(12) -0.0339(12)
C17 0.082(2) 0.102(2) 0.0557(16) -0.0207(16) -0.0175(14) -0.0371(18)

loop_
_atom_type_symbol
_atom_type_description
_atom_type_scat_dispersion_real
_atom_type_scat_dispersion_imag
_atom_type_scat_source
C C 0.0181 0.0091 'International Tables Vol C Tables 4.2.6.8 and 6.1.1.4'
H H 0.0000 0.0000 'International Tables Vol C Tables 4.2.6.8 and 6.1.1.4'
Br Br -0.6763 1.2805 'International Tables Vol C Tables 4.2.6.8 and 6.1.1.4'
O O 0.0492 0.0322 'International Tables Vol C Tables 4.2.6.8 and 6.1.1.4'

loop_
_geom_angle_atom_site_label_1
_geom_angle_atom_site_label_2
_geom_angle_atom_site_label_3
_geom_angle
_geom_angle_site_symmetry_1
_geom_angle_site_symmetry_3
_geom_angle_publ_flag
C5 O2 C8 107.17(14) . . ?
C15 O4 C16 116.79(15) . . ?
C2 O1 C18 117.43(16) . . ?
C6 C1 Br1 118.06(13) . . ?
C6 C1 C2 122.56(17) . . ?
C2 C1 Br1 119.37(14) . . ?
C12 O5 C19 118.10(16) . . ?
C5 C6 C1 116.80(16) . . ?
C4 C3 C2 119.19(16) . . ?
C3 C4 C7 131.77(16) . . ?
C5 C4 C3 120.30(17) . . ?
C5 C4 C7 107.86(15) . . ?
O1 C2 C1 116.27(16) . . ?
O1 C2 C3 124.88(17) . . ?
C3 C2 C1 118.84(16) . . ?
O4 C15 C7 110.54(15) . . ?
O3 C15 O4 124.10(18) . . ?
O3 C15 C7 125.35(17) . . ?
O2 C5 C6 123.94(16) . . ?
O2 C5 C4 113.74(16) . . ?
C6 C5 C4 122.31(17) . . ?
C4 C7 C15 115.30(15) . . ?
C4 C7 C8 101.96(14) . . ?
C15 C7 C8 111.65(15) . . ?
C14 C9 C8 120.68(16) . . ?
C14 C9 C10 118.28(17) . . ?
C10 C9 C8 121.04(17) . . ?
O2 C8 C7 105.64(14) . . ?
O2 C8 C9 109.20(15) . . ?
C9 C8 C7 115.67(15) . . ?
C9 C14 C13 121.43(17) . . ?
C12 C13 C14 119.51(18) . . ?
O5 C12 C13 125.09(18) . . ?
O5 C12 C11 115.41(17) . . ?
C13 C12 C11 119.50(18) . . ?
C10 C11 C12 120.35(17) . . ?
C11 C10 C9 120.91(18) . . ?
O4 C16 C17 111.9(2) . . ?

loop_
_geom_bond_atom_site_label_1
_geom_bond_atom_site_label_2
_geom_bond_distance
_geom_bond_site_symmetry_2
_geom_bond_publ_flag
Br1 C1 1.8948(18) . ?
O2 C5 1.370(2) . ?
O2 C8 1.466(2) . ?
O4 C15 1.332(2) . ?
O4 C16 1.454(2) . ?
O1 C2 1.366(2) . ?
O1 C18 1.421(3) . ?
C1 C6 1.387(3) . ?
C1 C2 1.399(3) . ?
O5 C12 1.360(2) . ?
O5 C19 1.421(3) . ?
C6 C5 1.378(3) . ?
C3 C4 1.386(3) . ?
C3 C2 1.392(3) . ?
C4 C5 1.381(2) . ?
C4 C7 1.510(2) . ?
O3 C15 1.190(2) . ?
C15 C7 1.514(2) . ?
C7 C8 1.549(2) . ?
C9 C8 1.499(3) . ?
C9 C14 1.380(3) . ?
C9 C10 1.398(3) . ?
C14 C13 1.390(3) . ?
C13 C12 1.387(3) . ?
C12 C11 1.392(3) . ?
C11 C10 1.371(3) . ?
C16 C17 1.488(4) . ?
